data_2220180
loop_
_publ_author_name
'Jordan, Deborah K.'
'Kitchen, Jonathan A.'
'Hegh, Dylan Y.'
'Brooker, Sally'
'Tan, Eng Wui'

_publ_section_title
;
 1-Tetradecylpyridinium bromide monohydrate
;
_journal_coeditor_code HB2826
_journal_issue 12
_journal_name_full 'Acta Crystallographica Section E'
_journal_page_first o2457
_journal_paper_doi 10.1107/S1600536808039020
_journal_volume 64
_journal_year 2008
_chemical_formula_iupac 'C19 H34 N +, Br -, H2 O'
_chemical_formula_moiety 'C19 H34 N +, Br -, H2 O'
_chemical_formula_sum 'C19 H36 Br N O'
_chemical_formula_weight 374.40
_chemical_name_systematic
;
1-Tetradecylpyridinium bromide monohydrate
;
_space_group_IT_number 2
_symmetry_cell_setting triclinic
_symmetry_space_group_name_Hall '-P 1'
_symmetry_space_group_name_H-M 'P -1'
_atom_sites_solution_hydrogens geom
_atom_sites_solution_primary direct
_atom_sites_solution_secondary difmap
_audit_creation_method SHELXL-97
_cell_angle_alpha 83.464(15)
_cell_angle_beta 85.196(14)
_cell_angle_gamma 79.439(14)
_cell_formula_units_Z 2
_cell_length_a 5.5061(13)
_cell_length_b 7.4731(18)
_cell_length_c 25.039(7)
_cell_measurement_reflns_used 6262
_cell_measurement_temperature 92(2)
_cell_measurement_theta_max 26.09
_cell_measurement_theta_min 2.46
_cell_volume 1004.2(4)
_computing_cell_refinement 'APEX2 (Bruker, 2006) and SAINT (Bruker, 2006)'
_computing_data_collection 'APEX2 (Bruker, 2006)'
_computing_data_reduction 'SAINT (Bruker, 2006)'
_computing_molecular_graphics 'SHELXTL (Sheldrick, 2008)'
_computing_publication_material 'publCIF (Westrip, 2008)'
_computing_structure_refinement 'SHELXL97 (Sheldrick, 2008)'
_computing_structure_solution 'SHELXS97 (Sheldrick, 2008)'
_diffrn_ambient_temperature 92(2)
_diffrn_measured_fraction_theta_full 0.971
_diffrn_measured_fraction_theta_max 0.971
_diffrn_measurement_device_type 'Bruker Kappa APEXII CCD'
_diffrn_measurement_method '\f and \w'
_diffrn_radiation_monochromator graphite
_diffrn_radiation_source 'fine-focus sealed tube'
_diffrn_radiation_type MoK\a
_diffrn_radiation_wavelength 0.71073
_diffrn_reflns_av_R_equivalents 0.0518
_diffrn_reflns_av_sigmaI/netI 0.0471
_diffrn_reflns_limit_h_max 6
_diffrn_reflns_limit_h_min -6
_diffrn_reflns_limit_k_max 9
_diffrn_reflns_limit_k_min -9
_diffrn_reflns_limit_l_max 31
_diffrn_reflns_limit_l_min -31
_diffrn_reflns_number 16693
_diffrn_reflns_theta_full 26.48
_diffrn_reflns_theta_max 26.48
_diffrn_reflns_theta_min 3.09
_diffrn_standards_number 0
_exptl_absorpt_coefficient_mu 2.050
_exptl_absorpt_correction_T_max 0.960
_exptl_absorpt_correction_T_min 0.767
_exptl_absorpt_correction_type multi-scan
_exptl_absorpt_process_details '(SADABS; Bruker, 2006)'
_exptl_crystal_colour Colourless
_exptl_crystal_density_diffrn 1.238
_exptl_crystal_density_method 'not measured'
_exptl_crystal_description Plate
_exptl_crystal_F_000 400
_exptl_crystal_size_max 0.21
_exptl_crystal_size_mid 0.11
_exptl_crystal_size_min 0.02
_refine_diff_density_max 0.353
_refine_diff_density_min -0.399
_refine_ls_extinction_method none
_refine_ls_goodness_of_fit_ref 1.089
_refine_ls_hydrogen_treatment mixed
_refine_ls_matrix_type full
_refine_ls_number_parameters 208
_refine_ls_number_reflns 4039
_refine_ls_number_restraints 0
_refine_ls_restrained_S_all 1.089
_refine_ls_R_factor_all 0.0387
_refine_ls_R_factor_gt 0.0315
_refine_ls_shift/su_max 0.001
_refine_ls_shift/su_mean 0.000
_refine_ls_structure_factor_coef Fsqd
_refine_ls_weighting_details 'calc w=1/[\s^2^(Fo^2^)+(0.0278P)^2^+0.264P] where P=(Fo^2^+2Fc^2^)/3'
_refine_ls_weighting_scheme calc
_refine_ls_wR_factor_gt 0.0706
_refine_ls_wR_factor_ref 0.0744
_reflns_number_gt 3598
_reflns_number_total 4039
_reflns_threshold_expression I>2\s(I)
_cod_data_source_file hb2826.cif
_cod_data_source_block I
_cod_depositor_comments
;
The following automatic conversions were performed:
'_symmetry_cell_setting' value 'Triclinic' changed to 'triclinic'
according to '/home/saulius/struct/CIF-dictionaries/cif_core.dic'
dictionary named 'cif_core.dic' version 2.4.1 from 2010-06-29.

Automatic conversion script
Id: cif_fix_enum 1527 2010-12-29 10:47:43Z saulius 

The following automatic conversions were performed:

'_symmetry_cell_setting' value 'Triclinic' changed to 'triclinic'
according to /home/saulius/struct/CIF-dictionaries/cif_core.dic
dictionary named 'cif_core.dic' version 2.4.1 from 2010-06-29.

Automatic conversion script
Id: cif_fix_values 1715 2011-07-08 13:25:40Z adriana 
;
_cod_database_code 2220180
_cod_database_fobs_code 2220180

loop_
_symmetry_equiv_pos_as_xyz
'x, y, z'
'-x, -y, -z'

loop_
_atom_site_type_symbol
_atom_site_label
_atom_site_fract_x
_atom_site_fract_y
_atom_site_fract_z
_atom_site_U_iso_or_equiv
_atom_site_adp_type
_atom_site_calc_flag
_atom_site_refinement_flags
_atom_site_occupancy
N N1 1.5509(3) -0.1133(2) 0.38384(7) 0.0156(4) Uani d . 1
C C1 1.7539(4) -0.2366(3) 0.39655(10) 0.0194(5) Uani d . 1
H H1 1.8848 -0.2631 0.3699 0.023 Uiso calc R 1
C C2 1.7739(4) -0.3246(3) 0.44777(10) 0.0226(5) Uani d . 1
H H2 1.9185 -0.4104 0.4565 0.027 Uiso calc R 1
C C3 1.5829(4) -0.2874(3) 0.48646(10) 0.0228(5) Uani d . 1
H H3 1.5947 -0.3461 0.5221 0.027 Uiso calc R 1
C C4 1.3725(4) -0.1622(3) 0.47226(10) 0.0220(5) Uani d . 1
H H4 1.2376 -0.1362 0.4981 0.026 Uiso calc R 1
C C5 1.3608(4) -0.0763(3) 0.42071(9) 0.0196(5) Uani d . 1
H H5 1.2177 0.0096 0.4111 0.024 Uiso calc R 1
C C6 1.5377(4) -0.0140(3) 0.32897(9) 0.0192(5) Uani d . 1
H H6A 1.6922 -0.0566 0.3074 0.023 Uiso calc R 1
H H6B 1.5281 0.1182 0.3319 0.023 Uiso calc R 1
C C7 1.3178(4) -0.0397(3) 0.29934(9) 0.0198(5) Uani d . 1
H H7A 1.1616 0.0101 0.3193 0.024 Uiso calc R 1
H H7B 1.3214 -0.1718 0.2974 0.024 Uiso calc R 1
C C8 1.3274(4) 0.0584(3) 0.24257(9) 0.0204(5) Uani d . 1
H H8A 1.3255 0.1899 0.2452 0.025 Uiso calc R 1
H H8B 1.4860 0.0091 0.2235 0.025 Uiso calc R 1
C C9 1.1161(4) 0.0407(3) 0.20918(9) 0.0217(5) Uani d . 1
H H9A 1.1166 -0.0907 0.2067 0.026 Uiso calc R 1
H H9B 0.9572 0.0917 0.2279 0.026 Uiso calc R 1
C C10 1.1310(4) 0.1377(3) 0.15259(9) 0.0206(5) Uani d . 1
H H10A 1.2915 0.0880 0.1343 0.025 Uiso calc R 1
H H10B 1.1285 0.2692 0.1552 0.025 Uiso calc R 1
C C11 0.9233(4) 0.1197(3) 0.11784(9) 0.0219(5) Uani d . 1
H H11A 0.9264 -0.0116 0.1148 0.026 Uiso calc R 1
H H11B 0.7625 0.1688 0.1362 0.026 Uiso calc R 1
C C12 0.9401(4) 0.2189(3) 0.06138(9) 0.0210(5) Uani d . 1
H H12A 1.1014 0.1703 0.0432 0.025 Uiso calc R 1
H H12B 0.9363 0.3503 0.0644 0.025 Uiso calc R 1
C C13 0.7339(4) 0.2011(3) 0.02618(9) 0.0214(5) Uani d . 1
H H13A 0.7384 0.0698 0.0228 0.026 Uiso calc R 1
H H13B 0.5725 0.2490 0.0444 0.026 Uiso calc R 1
C C14 0.7506(4) 0.3014(3) -0.02994(9) 0.0215(5) Uani d . 1
H H14A 0.9122 0.2535 -0.0482 0.026 Uiso calc R 1
H H14B 0.7463 0.4326 -0.0266 0.026 Uiso calc R 1
C C15 0.5455(4) 0.2843(3) -0.06533(9) 0.0207(5) Uani d . 1
H H15A 0.5497 0.1531 -0.0687 0.025 Uiso calc R 1
H H15B 0.3839 0.3323 -0.0471 0.025 Uiso calc R 1
C C16 0.5619(4) 0.3841(3) -0.12136(9) 0.0211(5) Uani d . 1
H H16A 0.7232 0.3358 -0.1396 0.025 Uiso calc R 1
H H16B 0.5584 0.5153 -0.1180 0.025 Uiso calc R 1
C C17 0.3558(4) 0.3677(3) -0.15676(9) 0.0198(5) Uani d . 1
H H17A 0.3605 0.2366 -0.1604 0.024 Uiso calc R 1
H H17B 0.1944 0.4147 -0.1383 0.024 Uiso calc R 1
C C18 0.3709(4) 0.4697(3) -0.21286(9) 0.0236(5) Uani d . 1
H H18A 0.5315 0.4219 -0.2315 0.028 Uiso calc R 1
H H18B 0.3672 0.6007 -0.2093 0.028 Uiso calc R 1
C C19 0.1630(5) 0.4532(3) -0.24755(10) 0.0257(5) Uani d . 1
H H19A 0.1661 0.3239 -0.2517 0.031 Uiso calc R 1
H H19B 0.1858 0.5201 -0.2831 0.031 Uiso calc R 1
H H19C 0.0033 0.5048 -0.2302 0.031 Uiso calc R 1
O O1 0.8690(4) 0.2223(3) 0.40217(8) 0.0278(4) Uani d . 1
H H1X 0.738(6) 0.283(4) 0.3942(12) 0.042(9) Uiso d . 1
H H1Y 0.966(7) 0.285(5) 0.3937(14) 0.054(12) Uiso d . 1
Br Br1 0.32197(4) 0.46172(3) 0.367608(9) 0.02012(8) Uani d . 1

loop_
_atom_site_aniso_label
_atom_site_aniso_U_11
_atom_site_aniso_U_22
_atom_site_aniso_U_33
_atom_site_aniso_U_12
_atom_site_aniso_U_13
_atom_site_aniso_U_23
N1 0.0170(9) 0.0141(9) 0.0155(10) -0.0011(8) -0.0041(8) -0.0013(7)
C1 0.0159(11) 0.0191(12) 0.0223(13) 0.0003(9) -0.0026(9) -0.0025(9)
C2 0.0218(12) 0.0221(12) 0.0228(13) 0.0012(10) -0.0089(10) -0.0009(10)
C3 0.0312(13) 0.0190(12) 0.0191(13) -0.0060(10) -0.0075(10) 0.0015(10)
C4 0.0235(12) 0.0225(12) 0.0198(13) -0.0026(10) -0.0003(10) -0.0044(10)
C5 0.0179(11) 0.0191(11) 0.0218(13) -0.0001(9) -0.0038(9) -0.0055(9)
C6 0.0223(12) 0.0183(11) 0.0167(12) -0.0035(10) -0.0037(9) 0.0008(9)
C7 0.0190(11) 0.0206(12) 0.0199(13) -0.0039(10) -0.0049(9) 0.0009(9)
C8 0.0195(12) 0.0225(12) 0.0195(13) -0.0052(10) -0.0034(9) 0.0010(10)
C9 0.0219(12) 0.0237(12) 0.0202(13) -0.0079(10) -0.0047(10) 0.0033(10)
C10 0.0194(12) 0.0222(12) 0.0203(13) -0.0051(10) -0.0031(10) 0.0013(10)
C11 0.0221(12) 0.0230(12) 0.0211(13) -0.0066(10) -0.0052(10) 0.0023(10)
C12 0.0200(12) 0.0239(12) 0.0190(13) -0.0058(10) -0.0027(10) 0.0026(10)
C13 0.0211(12) 0.0241(12) 0.0200(13) -0.0071(10) -0.0060(10) 0.0023(10)
C14 0.0205(12) 0.0256(13) 0.0189(13) -0.0066(10) -0.0038(10) 0.0023(10)
C15 0.0221(12) 0.0217(12) 0.0193(13) -0.0075(10) -0.0040(10) 0.0021(10)
C16 0.0199(12) 0.0238(12) 0.0197(13) -0.0056(10) -0.0031(10) 0.0016(10)
C17 0.0203(12) 0.0209(12) 0.0181(12) -0.0046(10) -0.0024(9) 0.0009(9)
C18 0.0238(12) 0.0310(13) 0.0160(12) -0.0060(11) -0.0027(10) 0.0009(10)
C19 0.0279(13) 0.0310(14) 0.0187(13) -0.0081(11) -0.0040(10) 0.0026(10)
O1 0.0181(9) 0.0226(10) 0.0397(12) 0.0006(9) -0.0037(8) 0.0046(8)
Br1 0.01596(12) 0.02031(13) 0.02261(14) 0.00038(9) -0.00376(9) 0.00022(9)

loop_
_atom_type_symbol
_atom_type_description
_atom_type_scat_dispersion_real
_atom_type_scat_dispersion_imag
_atom_type_scat_source
C C 0.0033 0.0016 'International Tables Vol C Tables 4.2.6.8 and 6.1.1.4'
H H 0.0000 0.0000 'International Tables Vol C Tables 4.2.6.8 and 6.1.1.4'
N N 0.0061 0.0033 'International Tables Vol C Tables 4.2.6.8 and 6.1.1.4'
O O 0.0106 0.0060 'International Tables Vol C Tables 4.2.6.8 and 6.1.1.4'
Br Br -0.2901 2.4595 'International Tables Vol C Tables 4.2.6.8 and 6.1.1.4'

loop_
_geom_angle_atom_site_label_1
_geom_angle_atom_site_label_2
_geom_angle_atom_site_label_3
_geom_angle
C1 N1 C5 120.7(2)
C1 N1 C6 119.90(19)
C5 N1 C6 119.42(18)
N1 C1 C2 120.8(2)
N1 C1 H1 119.6
C2 C1 H1 119.6
C1 C2 C3 119.7(2)
C1 C2 H2 120.2
C3 C2 H2 120.2
C2 C3 C4 118.7(2)
C2 C3 H3 120.6
C4 C3 H3 120.6
C5 C4 C3 119.8(2)
C5 C4 H4 120.1
C3 C4 H4 120.1
N1 C5 C4 120.4(2)
N1 C5 H5 119.8
C4 C5 H5 119.8
N1 C6 C7 113.80(18)
N1 C6 H6A 108.8
C7 C6 H6A 108.8
N1 C6 H6B 108.8
C7 C6 H6B 108.8
H6A C6 H6B 107.7
C6 C7 C8 110.00(18)
C6 C7 H7A 109.7
C8 C7 H7A 109.7
C6 C7 H7B 109.7
C8 C7 H7B 109.7
H7A C7 H7B 108.2
C9 C8 C7 114.39(19)
C9 C8 H8A 108.7
C7 C8 H8A 108.7
C9 C8 H8B 108.7
C7 C8 H8B 108.7
H8A C8 H8B 107.6
C10 C9 C8 113.48(19)
C10 C9 H9A 108.9
C8 C9 H9A 108.9
C10 C9 H9B 108.9
C8 C9 H9B 108.9
H9A C9 H9B 107.7
C9 C10 C11 114.64(19)
C9 C10 H10A 108.6
C11 C10 H10A 108.6
C9 C10 H10B 108.6
C11 C10 H10B 108.6
H10A C10 H10B 107.6
C12 C11 C10 113.93(19)
C12 C11 H11A 108.8
C10 C11 H11A 108.8
C12 C11 H11B 108.8
C10 C11 H11B 108.8
H11A C11 H11B 107.7
C11 C12 C13 114.38(18)
C11 C12 H12A 108.7
C13 C12 H12A 108.7
C11 C12 H12B 108.7
C13 C12 H12B 108.7
H12A C12 H12B 107.6
C14 C13 C12 114.16(19)
C14 C13 H13A 108.7
C12 C13 H13A 108.7
C14 C13 H13B 108.7
C12 C13 H13B 108.7
H13A C13 H13B 107.6
C13 C14 C15 114.50(19)
C13 C14 H14A 108.6
C15 C14 H14A 108.6
C13 C14 H14B 108.6
C15 C14 H14B 108.6
H14A C14 H14B 107.6
C16 C15 C14 114.58(18)
C16 C15 H15A 108.6
C14 C15 H15A 108.6
C16 C15 H15B 108.6
C14 C15 H15B 108.6
H15A C15 H15B 107.6
C15 C16 C17 114.58(19)
C15 C16 H16A 108.6
C17 C16 H16A 108.6
C15 C16 H16B 108.6
C17 C16 H16B 108.6
H16A C16 H16B 107.6
C18 C17 C16 114.54(19)
C18 C17 H17A 108.6
C16 C17 H17A 108.6
C18 C17 H17B 108.6
C16 C17 H17B 108.6
H17A C17 H17B 107.6
C17 C18 C19 113.9(2)
C17 C18 H18A 108.8
C19 C18 H18A 108.8
C17 C18 H18B 108.8
C19 C18 H18B 108.8
H18A C18 H18B 107.7
C18 C19 H19A 109.5
C18 C19 H19B 109.5
H19A C19 H19B 109.5
C18 C19 H19C 109.5
H19A C19 H19C 109.5
H19B C19 H19C 109.5
H1X O1 H1Y 105(3)

loop_
_geom_bond_atom_site_label_1
_geom_bond_atom_site_label_2
_geom_bond_distance
N1 C1 1.347(3)
N1 C5 1.347(3)
N1 C6 1.486(3)
C1 C2 1.376(3)
C1 H1 0.9500
C2 C3 1.380(3)
C2 H2 0.9500
C3 C4 1.393(3)
C3 H3 0.9500
C4 C5 1.376(3)
C4 H4 0.9500
C5 H5 0.9500
C6 C7 1.524(3)
C6 H6A 0.9900
C6 H6B 0.9900
C7 C8 1.525(3)
C7 H7A 0.9900
C7 H7B 0.9900
C8 C9 1.522(3)
C8 H8A 0.9900
C8 H8B 0.9900
C9 C10 1.519(3)
C9 H9A 0.9900
C9 H9B 0.9900
C10 C11 1.527(3)
C10 H10A 0.9900
C10 H10B 0.9900
C11 C12 1.524(3)
C11 H11A 0.9900
C11 H11B 0.9900
C12 C13 1.527(3)
C12 H12A 0.9900
C12 H12B 0.9900
C13 C14 1.519(3)
C13 H13A 0.9900
C13 H13B 0.9900
C14 C15 1.524(3)
C14 H14A 0.9900
C14 H14B 0.9900
C15 C16 1.516(3)
C15 H15A 0.9900
C15 H15B 0.9900
C16 C17 1.528(3)
C16 H16A 0.9900
C16 H16B 0.9900
C17 C18 1.523(3)
C17 H17A 0.9900
C17 H17B 0.9900
C18 C19 1.524(3)
C18 H18A 0.9900
C18 H18B 0.9900
C19 H19A 0.9800
C19 H19B 0.9800
C19 H19C 0.9800
O1 H1X 0.80(3)
O1 H1Y 0.77(4)

loop_
_geom_hbond_atom_site_label_D
_geom_hbond_atom_site_label_H
_geom_hbond_atom_site_label_A
_geom_hbond_site_symmetry_A
_geom_hbond_distance_DH
_geom_hbond_distance_HA
_geom_hbond_distance_DA
_geom_hbond_angle_DHA
O1 H1X Br1 . 0.80(3) 2.53(3) 3.336(2) 178(3)
O1 H1Y Br1 1_655 0.77(4) 2.56(4) 3.330(2) 174(3)
C1 H1 Br1 1_745 0.95 2.87 3.577(2) 133
C3 H3 Br1 2_756 0.95 2.85 3.783(3) 168
C4 H4 O1 2_756 0.95 2.55 3.325(3) 138
C5 H5 O1 . 0.95 2.27 3.207(3) 171
C6 H6B Br1 1_655 0.99 2.82 3.745(2) 155

loop_
_geom_torsion_atom_site_label_1
_geom_torsion_atom_site_label_2
_geom_torsion_atom_site_label_3
_geom_torsion_atom_site_label_4
_geom_torsion
C5 N1 C1 C2 -1.4(3)
C6 N1 C1 C2 177.37(19)
N1 C1 C2 C3 0.6(3)
C1 C2 C3 C4 0.6(3)
C2 C3 C4 C5 -1.1(3)
C1 N1 C5 C4 0.9(3)
C6 N1 C5 C4 -177.9(2)
C3 C4 C5 N1 0.4(3)
C1 N1 C6 C7 122.1(2)
C5 N1 C6 C7 -59.1(3)
N1 C6 C7 C8 -177.00(18)
C6 C7 C8 C9 179.69(19)
C7 C8 C9 C10 -179.33(19)
C8 C9 C10 C11 179.1(2)
C9 C10 C11 C12 179.6(2)
C10 C11 C12 C13 179.72(19)
C11 C12 C13 C14 179.6(2)
C12 C13 C14 C15 -180.0(2)
C13 C14 C15 C16 -179.9(2)
C14 C15 C16 C17 -179.78(19)
C15 C16 C17 C18 179.4(2)
C16 C17 C18 C19 -179.6(2)

loop_
_cod_related_entry_id
_cod_related_entry_database
_cod_related_entry_code
1 ChemSpider 30655661
